data_4326506
loop_
_publ_author_name
'Qingchen Dong'
'Michael J. Rose'
'Wai-Yeung Wong'
'Harry B. Gray'

_publ_contact_author_address
;
Division of Chemistry and Chemical Engineering,
California Institute of Technology,
1200 E California Blvd,
Pasdena, CA 91125
USA
;
_publ_contact_author_email mrose@caltech.edu
_publ_contact_author_fax '+1 626 459 2935'
_publ_contact_author_name 'Michael Rose'
_publ_contact_author_phone '+1 626 395 2846'
_publ_section_title
;
 Dual Coordination Modes of Ethylene-Linked NP2 Ligands in Cobalt(II) and
 Nickel(II) Iodides
;
_journal_name_full 'Inorganic Chemistry'
_journal_page_first 10213
_journal_page_last 10224
_journal_paper_doi 10.1021/ic201213c
_journal_volume 50
_journal_year 2011
_chemical_formula_moiety 'C32 H29 I2 N Ni P2'
_chemical_formula_sum 'C32 H29 I2 N Ni P2'
_chemical_formula_weight 802.01
_chemical_name_systematic
;
 ?
;
_space_group_IT_number 14
_symmetry_cell_setting monoclinic
_symmetry_space_group_name_Hall '-P 2yn'
_symmetry_space_group_name_H-M 'P 1 21/n 1'
_atom_sites_solution_hydrogens geom
_atom_sites_solution_primary direct
_atom_sites_solution_secondary difmap
_audit_creation_method SHELXL-97
_cell_angle_alpha 90.00
_cell_angle_beta 112.745(2)
_cell_angle_gamma 90.00
_cell_formula_units_Z 4
_cell_length_a 10.3909(5)
_cell_length_b 24.7658(11)
_cell_length_c 12.8704(6)
_cell_measurement_reflns_used 9736
_cell_measurement_temperature 100(2)
_cell_measurement_theta_max 42.16
_cell_measurement_theta_min 2.28
_cell_volume 3054.5(2)
_computing_cell_refinement 'Bruker SAINT-Plus v7.66A'
_computing_data_collection 'Bruker APEX2 v2009.7-0'
_computing_data_reduction 'Bruker SAINT-Plus v7.66A'
_computing_molecular_graphics 'Bruker XP v5.1'
_computing_publication_material 'Bruker XCIF 2008'
_computing_structure_refinement 'SHELXL-97 (Sheldrick, 2008)'
_computing_structure_solution 'SHELXS-97 (Sheldrick, 2008)'
_diffrn_ambient_temperature 100(2)
_diffrn_measured_fraction_theta_full 0.997
_diffrn_measured_fraction_theta_max 0.997
_diffrn_measurement_device_type 'Bruker KAPPA APEX II'
_diffrn_measurement_method '\w scans; 20 settings'
_diffrn_radiation_monochromator graphite
_diffrn_radiation_source 'fine-focus sealed tube'
_diffrn_radiation_type MoK\a
_diffrn_radiation_wavelength 0.71073
_diffrn_reflns_av_R_equivalents 0.0389
_diffrn_reflns_av_sigmaI/netI 0.0211
_diffrn_reflns_limit_h_max 19
_diffrn_reflns_limit_h_min -19
_diffrn_reflns_limit_k_max 46
_diffrn_reflns_limit_k_min -46
_diffrn_reflns_limit_l_max 23
_diffrn_reflns_limit_l_min -24
_diffrn_reflns_number 181248
_diffrn_reflns_theta_full 42.39
_diffrn_reflns_theta_max 42.39
_diffrn_reflns_theta_min 1.90
_exptl_absorpt_coefficient_mu 2.784
_exptl_absorpt_correction_T_max 0.7483
_exptl_absorpt_correction_T_min 0.6079
_exptl_absorpt_correction_type multi-scan
_exptl_absorpt_process_details 'SADABS v2008/1, Bruker-AXS Madison, WI'
_exptl_crystal_colour 'Dark purple'
_exptl_crystal_density_diffrn 1.744
_exptl_crystal_description Plate
_exptl_crystal_F_000 1568
_exptl_crystal_size_max 0.28
_exptl_crystal_size_mid 0.20
_exptl_crystal_size_min 0.06
_refine_diff_density_max 1.386
_refine_diff_density_min -0.802
_refine_diff_density_rms 0.112
_refine_ls_extinction_method none
_refine_ls_goodness_of_fit_ref 1.749
_refine_ls_hydrogen_treatment Riding
_refine_ls_matrix_type 'Full matrix'
_refine_ls_number_parameters 343
_refine_ls_number_reflns 21774
_refine_ls_number_restraints 0
_refine_ls_restrained_S_all 1.749
_refine_ls_R_factor_all 0.0360
_refine_ls_R_factor_gt 0.0243
_refine_ls_shift/su_max 0.006
_refine_ls_shift/su_mean 0.000
_refine_ls_structure_factor_coef Fsqd
_refine_ls_weighting_details w=1/s^2^(Fo^2^)
_refine_ls_weighting_scheme sigma
_refine_ls_wR_factor_gt 0.0377
_refine_ls_wR_factor_ref 0.0385
_reflns_number_gt 18089
_reflns_number_total 21774
_reflns_threshold_expression >2sigma(I)
_cod_data_source_file ic201213c_si_002_08.cif
_cod_data_source_block dqc09
_cod_depositor_comments
;
The following automatic conversions were performed:

'_atom_sites_solution_primary' value 'direct methods' was changed to
'direct'.

'_atom_sites_solution_secondary' value 'Difference Fourier map' was
changed to 'difmap'.

'_atom_sites_solution_hydrogens' value 'Geometric positions' was
changed to 'geom'.

Automatic conversion script
Id: cif_fix_values 6452 2018-10-05 10:23:21Z andrius 
;
_cod_database_code 4326506

loop_
_symmetry_equiv_pos_as_xyz
'x, y, z'
'-x+1/2, y+1/2, -z+1/2'
'-x, -y, -z'
'x-1/2, -y-1/2, z-1/2'

loop_
_atom_site_label
_atom_site_type_symbol
_atom_site_fract_x
_atom_site_fract_y
_atom_site_fract_z
_atom_site_U_iso_or_equiv
_atom_site_adp_type
_atom_site_occupancy
_atom_site_symmetry_multiplicity
_atom_site_calc_flag
_atom_site_refinement_flags
Ni1 Ni 0.497473(12) 0.306527(5) 0.855759(10) 0.01060(2) Uani 1 1 d .
I1 I 0.575143(7) 0.224375(2) 0.982516(5) 0.01466(1) Uani 1 1 d .
I2 I 0.422386(7) 0.352571(2) 0.998728(5) 0.01505(1) Uani 1 1 d .
P1 P 0.57406(2) 0.266165(9) 0.74005(2) 0.01098(4) Uani 1 1 d .
P2 P 0.44872(2) 0.380912(9) 0.75820(2) 0.01106(4) Uani 1 1 d .
N1 N 0.53681(8) 0.34882(3) 0.58808(7) 0.01253(12) Uani 1 1 d .
C1 C 0.51231(10) 0.29086(4) 0.59345(8) 0.01300(14) Uani 1 1 d .
H1A H 0.5601 0.2714 0.5536 0.016 Uiso 1 1 calc R
H1B H 0.4132 0.2836 0.5560 0.016 Uiso 1 1 calc R
C2 C 0.43172(10) 0.38051(4) 0.60943(8) 0.01347(14) Uani 1 1 d .
H2A H 0.3403 0.3665 0.5629 0.016 Uiso 1 1 calc R
H2B H 0.4365 0.4175 0.5861 0.016 Uiso 1 1 calc R
C3 C 0.76153(9) 0.27280(4) 0.78482(8) 0.01327(14) Uani 1 1 d .
C4 C 0.83350(10) 0.30680(4) 0.87473(8) 0.01540(15) Uani 1 1 d .
H4 H 0.7858 0.3248 0.9123 0.018 Uiso 1 1 calc R
C5 C 0.97714(11) 0.31384(4) 0.90845(9) 0.02093(19) Uani 1 1 d .
H5 H 1.0249 0.3372 0.9673 0.025 Uiso 1 1 calc R
C6 C 1.04869(11) 0.28585(5) 0.85396(10) 0.0232(2) Uani 1 1 d .
H6 H 1.1450 0.2895 0.8784 0.028 Uiso 1 1 calc R
C7 C 0.97740(11) 0.25247(5) 0.76314(10) 0.0217(2) Uani 1 1 d .
H7 H 1.0258 0.2342 0.7265 0.026 Uiso 1 1 calc R
C8 C 0.83402(10) 0.24640(4) 0.72710(9) 0.01768(17) Uani 1 1 d .
H8 H 0.7859 0.2249 0.6649 0.021 Uiso 1 1 calc R
C9 C 0.53108(9) 0.19495(4) 0.71434(8) 0.01269(14) Uani 1 1 d .
C10 C 0.63194(10) 0.15443(4) 0.75129(9) 0.01709(16) Uani 1 1 d .
H10 H 0.7252 0.1634 0.7904 0.021 Uiso 1 1 calc R
C11 C 0.59295(11) 0.10056(4) 0.72956(10) 0.02070(18) Uani 1 1 d .
H11 H 0.6604 0.0736 0.7541 0.025 Uiso 1 1 calc R
C12 C 0.45407(11) 0.08674(4) 0.67148(9) 0.01915(17) Uani 1 1 d .
H12 H 0.4287 0.0507 0.6563 0.023 Uiso 1 1 calc R
C13 C 0.35302(10) 0.12688(4) 0.63602(9) 0.01677(16) Uani 1 1 d .
H13 H 0.2598 0.1177 0.5974 0.020 Uiso 1 1 calc R
C14 C 0.39099(10) 0.18082(4) 0.65820(8) 0.01452(15) Uani 1 1 d .
H14 H 0.3229 0.2076 0.6356 0.017 Uiso 1 1 calc R
C15 C 0.58638(9) 0.43040(3) 0.82286(8) 0.01267(14) Uani 1 1 d .
C16 C 0.70152(10) 0.43186(4) 0.79131(9) 0.01596(16) Uani 1 1 d .
H16 H 0.7051 0.4088 0.7355 0.019 Uiso 1 1 calc R
C17 C 0.81004(11) 0.46777(4) 0.84347(10) 0.01901(18) Uani 1 1 d .
H17 H 0.8863 0.4685 0.8226 0.023 Uiso 1 1 calc R
C18 C 0.80561(10) 0.50267(4) 0.92646(9) 0.01769(17) Uani 1 1 d .
H18 H 0.8782 0.5269 0.9604 0.021 Uiso 1 1 calc R
C19 C 0.69241(10) 0.50127(4) 0.95870(9) 0.01656(16) Uani 1 1 d .
H19 H 0.6896 0.5244 1.0147 0.020 Uiso 1 1 calc R
C20 C 0.58356(10) 0.46534(4) 0.90720(9) 0.01538(16) Uani 1 1 d .
H20 H 0.5081 0.4645 0.9291 0.018 Uiso 1 1 calc R
C21 C 0.28242(10) 0.41437(4) 0.72861(8) 0.01381(15) Uani 1 1 d .
C22 C 0.26457(11) 0.46886(4) 0.69866(10) 0.01884(18) Uani 1 1 d .
H22 H 0.3416 0.4900 0.7061 0.023 Uiso 1 1 calc R
C23 C 0.13171(12) 0.49157(5) 0.65777(10) 0.0236(2) Uani 1 1 d .
H23 H 0.1200 0.5279 0.6382 0.028 Uiso 1 1 calc R
C24 C 0.01674(11) 0.45996(5) 0.64613(10) 0.0245(2) Uani 1 1 d .
H24 H -0.0720 0.4751 0.6185 0.029 Uiso 1 1 calc R
C25 C 0.03379(11) 0.40574(5) 0.67561(10) 0.0231(2) Uani 1 1 d .
H25 H -0.0435 0.3847 0.6679 0.028 Uiso 1 1 calc R
C26 C 0.16612(10) 0.38277(4) 0.71660(9) 0.01742(16) Uani 1 1 d .
H26 H 0.1773 0.3464 0.7360 0.021 Uiso 1 1 calc R
C27 C 0.56407(9) 0.36478(4) 0.49132(8) 0.01274(14) Uani 1 1 d .
C28 C 0.68486(10) 0.34544(4) 0.48061(9) 0.01666(16) Uani 1 1 d .
H28 H 0.7450 0.3227 0.5354 0.020 Uiso 1 1 calc R
C29 C 0.71542(11) 0.36015(4) 0.38817(9) 0.01927(18) Uani 1 1 d .
H29 H 0.7957 0.3470 0.3815 0.023 Uiso 1 1 calc R
C30 C 0.62704(11) 0.39431(4) 0.30603(9) 0.01975(18) Uani 1 1 d .
H30 H 0.6477 0.4040 0.2444 0.024 Uiso 1 1 calc R
C31 C 0.50760(11) 0.41385(4) 0.31670(9) 0.01939(18) Uani 1 1 d .
H31 H 0.4481 0.4368 0.2620 0.023 Uiso 1 1 calc R
C32 C 0.47620(10) 0.39929(4) 0.40887(8) 0.01573(16) Uani 1 1 d .
H32 H 0.3961 0.4127 0.4154 0.019 Uiso 1 1 calc R

loop_
_atom_site_aniso_label
_atom_site_aniso_U_11
_atom_site_aniso_U_22
_atom_site_aniso_U_33
_atom_site_aniso_U_23
_atom_site_aniso_U_13
_atom_site_aniso_U_12
Ni1 0.01264(5) 0.00856(4) 0.01095(5) 0.00018(3) 0.00494(4) -0.00043(4)
I1 0.01838(3) 0.01176(2) 0.01322(2) 0.00247(2) 0.00542(2) -0.00001(2)
I2 0.01952(3) 0.01430(2) 0.01311(2) -0.00113(2) 0.00826(2) 0.00005(2)
P1 0.01230(9) 0.00867(9) 0.01123(9) 0.00000(7) 0.00371(8) 0.00077(7)
P2 0.01290(9) 0.00860(8) 0.01278(9) -0.00011(7) 0.00618(8) -0.00028(7)
N1 0.0162(3) 0.0098(3) 0.0127(3) 0.0006(2) 0.0069(3) 0.0014(2)
C1 0.0160(4) 0.0102(3) 0.0120(3) 0.0001(3) 0.0045(3) 0.0006(3)
C2 0.0166(4) 0.0112(3) 0.0130(4) 0.0013(3) 0.0062(3) 0.0022(3)
C3 0.0132(3) 0.0121(3) 0.0139(4) 0.0014(3) 0.0046(3) -0.0004(3)
C4 0.0170(4) 0.0137(4) 0.0138(4) 0.0016(3) 0.0041(3) -0.0021(3)
C5 0.0191(4) 0.0210(5) 0.0182(4) 0.0043(3) 0.0023(4) -0.0076(4)
C6 0.0145(4) 0.0293(5) 0.0250(5) 0.0105(4) 0.0068(4) -0.0036(4)
C7 0.0172(4) 0.0267(5) 0.0240(5) 0.0067(4) 0.0110(4) 0.0029(4)
C8 0.0165(4) 0.0192(4) 0.0178(4) 0.0003(3) 0.0071(3) 0.0018(3)
C9 0.0154(4) 0.0098(3) 0.0122(3) 0.0000(3) 0.0045(3) 0.0007(3)
C10 0.0159(4) 0.0111(4) 0.0200(4) -0.0010(3) 0.0022(3) 0.0016(3)
C11 0.0203(4) 0.0116(4) 0.0252(5) -0.0013(3) 0.0034(4) 0.0033(3)
C12 0.0236(5) 0.0119(4) 0.0192(4) -0.0024(3) 0.0052(4) -0.0030(3)
C13 0.0168(4) 0.0153(4) 0.0164(4) 0.0003(3) 0.0044(3) -0.0035(3)
C14 0.0142(4) 0.0132(4) 0.0152(4) 0.0015(3) 0.0046(3) 0.0010(3)
C15 0.0138(3) 0.0095(3) 0.0152(4) 0.0007(3) 0.0062(3) -0.0006(3)
C16 0.0170(4) 0.0147(4) 0.0186(4) -0.0017(3) 0.0095(3) -0.0016(3)
C17 0.0166(4) 0.0192(4) 0.0243(5) -0.0018(4) 0.0112(4) -0.0037(3)
C18 0.0153(4) 0.0149(4) 0.0213(4) -0.0007(3) 0.0055(4) -0.0035(3)
C19 0.0184(4) 0.0128(4) 0.0189(4) -0.0026(3) 0.0077(4) -0.0006(3)
C20 0.0161(4) 0.0127(4) 0.0194(4) -0.0024(3) 0.0092(3) -0.0012(3)
C21 0.0144(4) 0.0131(4) 0.0148(4) 0.0001(3) 0.0066(3) 0.0012(3)
C22 0.0185(4) 0.0137(4) 0.0255(5) 0.0021(3) 0.0098(4) 0.0019(3)
C23 0.0235(5) 0.0185(5) 0.0288(5) 0.0039(4) 0.0101(4) 0.0079(4)
C24 0.0165(4) 0.0308(6) 0.0251(5) 0.0021(4) 0.0069(4) 0.0082(4)
C25 0.0146(4) 0.0286(5) 0.0255(5) -0.0002(4) 0.0071(4) -0.0017(4)
C26 0.0157(4) 0.0174(4) 0.0193(4) 0.0002(3) 0.0069(3) -0.0018(3)
C27 0.0139(4) 0.0123(3) 0.0115(3) -0.0009(3) 0.0044(3) -0.0017(3)
C28 0.0160(4) 0.0172(4) 0.0168(4) 0.0016(3) 0.0063(3) 0.0024(3)
C29 0.0186(4) 0.0217(5) 0.0206(4) -0.0012(4) 0.0110(4) -0.0007(3)
C30 0.0230(5) 0.0227(5) 0.0165(4) 0.0003(3) 0.0108(4) -0.0041(4)
C31 0.0206(4) 0.0223(5) 0.0143(4) 0.0048(3) 0.0057(4) 0.0001(4)
C32 0.0148(4) 0.0180(4) 0.0139(4) 0.0024(3) 0.0050(3) 0.0008(3)

loop_
_atom_type_symbol
_atom_type_description
_atom_type_scat_dispersion_real
_atom_type_scat_dispersion_imag
_atom_type_scat_source
C C 0.0033 0.0016 'International Tables Vol C Tables 4.2.6.8 and 6.1.1.4'
H H 0.0000 0.0000 'International Tables Vol C Tables 4.2.6.8 and 6.1.1.4'
N N 0.0061 0.0033 'International Tables Vol C Tables 4.2.6.8 and 6.1.1.4'
P P 0.1023 0.0942 'International Tables Vol C Tables 4.2.6.8 and 6.1.1.4'
Ni Ni 0.3393 1.1124 'International Tables Vol C Tables 4.2.6.8 and 6.1.1.4'
I I -0.4742 1.8119 'International Tables Vol C Tables 4.2.6.8 and 6.1.1.4'

loop_
_geom_angle_atom_site_label_1
_geom_angle_atom_site_label_2
_geom_angle_atom_site_label_3
_geom_angle
_geom_angle_publ_flag
P2 Ni1 P1 93.381(10) yes
P2 Ni1 I2 88.260(8) yes
P1 Ni1 I2 176.719(9) yes
P2 Ni1 I1 174.479(9) yes
P1 Ni1 I1 87.835(8) yes
I2 Ni1 I1 90.267(5) yes
C3 P1 C9 107.70(4) ?
C3 P1 C1 101.59(4) ?
C9 P1 C1 99.87(4) ?
C3 P1 Ni1 111.84(3) ?
C9 P1 Ni1 116.08(3) ?
C1 P1 Ni1 118.10(3) ?
C21 P2 C15 107.68(4) ?
C21 P2 C2 94.74(4) ?
C15 P2 C2 102.69(4) ?
C21 P2 Ni1 119.79(3) ?
C15 P2 Ni1 109.84(3) ?
C2 P2 Ni1 119.97(3) ?
C27 N1 C2 115.45(7) ?
C27 N1 C1 114.03(7) ?
C2 N1 C1 111.29(7) ?
N1 C1 P1 112.02(6) ?
N1 C2 P2 114.79(6) ?
C4 C3 C8 119.66(9) ?
C4 C3 P1 119.01(7) ?
C8 C3 P1 121.26(7) ?
C3 C4 C5 120.04(9) ?
C6 C5 C4 119.86(10) ?
C5 C6 C7 120.44(10) ?
C8 C7 C6 120.04(10) ?
C7 C8 C3 119.88(10) ?
C10 C9 C14 119.43(8) ?
C10 C9 P1 122.45(7) ?
C14 C9 P1 118.10(7) ?
C11 C10 C9 119.96(9) ?
C12 C11 C10 120.43(9) ?
C11 C12 C13 119.82(9) ?
C12 C13 C14 120.11(9) ?
C13 C14 C9 120.21(9) ?
C20 C15 C16 118.99(9) ?
C20 C15 P2 121.52(7) ?
C16 C15 P2 119.42(7) ?
C17 C16 C15 120.00(9) ?
C16 C17 C18 120.55(9) ?
C17 C18 C19 119.83(9) ?
C20 C19 C18 120.00(9) ?
C19 C20 C15 120.62(8) ?
C22 C21 C26 119.60(9) ?
C22 C21 P2 120.81(7) ?
C26 C21 P2 118.62(7) ?
C23 C22 C21 120.09(10) ?
C24 C23 C22 119.99(10) ?
C23 C24 C25 120.19(10) ?
C24 C25 C26 120.17(10) ?
C25 C26 C21 119.96(10) ?
C32 C27 C28 118.93(8) ?
C32 C27 N1 122.60(8) ?
C28 C27 N1 118.47(8) ?
C29 C28 C27 120.26(9) ?
C30 C29 C28 120.51(9) ?
C31 C30 C29 119.41(9) ?
C30 C31 C32 120.44(10) ?
C27 C32 C31 120.45(9) ?

loop_
_geom_bond_atom_site_label_1
_geom_bond_atom_site_label_2
_geom_bond_distance
_geom_bond_publ_flag
Ni1 P2 2.1760(3) yes
Ni1 P1 2.1833(3) yes
Ni1 I2 2.53083(14) yes
Ni1 I1 2.53658(15) yes
P1 C3 1.8127(9) ?
P1 C9 1.8180(9) ?
P1 C1 1.8465(9) ?
P2 C21 1.8190(9) ?
P2 C15 1.8222(9) ?
P2 C2 1.8537(9) ?
N1 C27 1.4353(11) ?
N1 C2 1.4547(11) ?
N1 C1 1.4640(12) ?
C3 C4 1.3921(14) ?
C3 C8 1.4069(13) ?
C4 C5 1.3948(14) ?
C5 C6 1.3886(17) ?
C6 C7 1.3888(18) ?
C7 C8 1.3868(14) ?
C9 C10 1.3952(13) ?
C9 C14 1.3965(13) ?
C10 C11 1.3909(14) ?
C11 C12 1.3872(15) ?
C12 C13 1.3888(15) ?
C13 C14 1.3908(14) ?
C15 C20 1.3972(13) ?
C15 C16 1.4048(12) ?
C16 C17 1.3885(14) ?
C17 C18 1.3886(15) ?
C18 C19 1.3908(13) ?
C19 C20 1.3896(14) ?
C21 C22 1.3961(14) ?
C21 C26 1.3972(13) ?
C22 C23 1.3919(15) ?
C23 C24 1.3871(17) ?
C24 C25 1.3881(17) ?
C25 C26 1.3898(15) ?
C27 C32 1.3933(13) ?
C27 C28 1.3990(13) ?
C28 C29 1.3933(14) ?
C29 C30 1.3878(16) ?
C30 C31 1.3875(15) ?
C31 C32 1.3939(13) ?
